data_1561691
loop_
_publ_author_name
'Yu, Zongchao'
'Wang, Fengqin'
'Lin, Xiangyi'
'Wang, Chengmiao'
'Fu, Yiyuan'
'Wang, Xiaojun'
'Zhao, Yongnan'
'Li, Guodong'

_publ_section_title
;
 Selective fluorescence sensors for detection of nitroaniline and metal
 Ions based on ligand-based luminescent metal-organic frameworks
;
_journal_name_full 'Journal of Solid State Chemistry'
_journal_page_first 96
_journal_page_last 101
_journal_paper_doi 10.1016/j.jssc.2015.09.010
_journal_volume 232
_journal_year 2015
_chemical_formula_sum 'C56 H50.4 N2 O15.2 Zn3'
_chemical_formula_weight 1190.69
_space_group_IT_number 148
_space_group_name_Hall '-R 3'
_space_group_name_H-M_alt 'R -3 :H'
_symmetry_cell_setting rhombohedral
_symmetry_space_group_name_H-M 'R -3 :H'
_atom_sites_solution_hydrogens geom
_atom_sites_solution_primary direct
_atom_sites_solution_secondary difmap
_cell_angle_alpha 90.00
_cell_angle_beta 90.00
_cell_angle_gamma 120.00
_cell_formula_units_Z 3
_cell_length_a 16.172(4)
_cell_length_b 16.172(4)
_cell_length_c 16.423(7)
_cell_measurement_reflns_used 3930
_cell_measurement_temperature 113(2)
_cell_measurement_theta_max 27.8904
_cell_measurement_theta_min 1.9105
_cell_volume 3720(2)
_computing_cell_refinement crystalclear
_computing_data_collection crystalclear
_computing_data_reduction crystalclear
_computing_molecular_graphics 'Bruker SHELXTL'
_computing_publication_material 'Bruker SHELXTL'
_computing_structure_refinement 'SHELXL-97 (Sheldrick, 1997)'
_computing_structure_solution 'SHELXS-97 (Sheldrick, 1990)'
_diffrn_ambient_temperature 113(2)
_diffrn_measured_fraction_theta_full 0.999
_diffrn_measured_fraction_theta_max 0.999
_diffrn_measurement_device_type 'rigaku saturn'
_diffrn_measurement_method '\w scans'
_diffrn_radiation_monochromator confocal
_diffrn_radiation_source 'rotating anode'
_diffrn_radiation_type MoK\a
_diffrn_radiation_wavelength 0.71073
_diffrn_reflns_av_R_equivalents 0.0367
_diffrn_reflns_av_sigmaI/netI 0.0191
_diffrn_reflns_limit_h_max 21
_diffrn_reflns_limit_h_min -21
_diffrn_reflns_limit_k_max 21
_diffrn_reflns_limit_k_min -20
_diffrn_reflns_limit_l_max 21
_diffrn_reflns_limit_l_min -21
_diffrn_reflns_number 15446
_diffrn_reflns_theta_full 27.83
_diffrn_reflns_theta_max 27.83
_diffrn_reflns_theta_min 1.91
_diffrn_standards_decay_% 0
_diffrn_standards_interval_count 0
_diffrn_standards_interval_time 0
_diffrn_standards_number 0
_exptl_absorpt_coefficient_mu 1.515
_exptl_absorpt_correction_T_max 0.8391
_exptl_absorpt_correction_T_min 0.7515
_exptl_absorpt_correction_type multi-scan
_exptl_absorpt_process_details crystalclear
_exptl_crystal_colour colorless
_exptl_crystal_density_diffrn 1.595
_exptl_crystal_density_method 'not measured'
_exptl_crystal_description block
_exptl_crystal_F_000 1836
_exptl_crystal_size_max 0.20
_exptl_crystal_size_mid 0.18
_exptl_crystal_size_min 0.12
_refine_diff_density_max 0.840
_refine_diff_density_min -0.662
_refine_diff_density_rms 0.097
_refine_ls_extinction_method none
_refine_ls_goodness_of_fit_ref 1.075
_refine_ls_hydrogen_treatment constr
_refine_ls_matrix_type full
_refine_ls_number_parameters 164
_refine_ls_number_reflns 1970
_refine_ls_number_restraints 92
_refine_ls_restrained_S_all 1.104
_refine_ls_R_factor_all 0.0505
_refine_ls_R_factor_gt 0.0457
_refine_ls_shift/su_max 0.002
_refine_ls_shift/su_mean 0.000
_refine_ls_structure_factor_coef Fsqd
_refine_ls_weighting_details 'calc w=1/[\s^2^(Fo^2^)+(0.0758P)^2^+14.2812P] where P=(Fo^2^+2Fc^2^)/3'
_refine_ls_weighting_scheme calc
_refine_ls_wR_factor_gt 0.1255
_refine_ls_wR_factor_ref 0.1299
_reflns_number_gt 1778
_reflns_number_total 1970
_reflns_threshold_expression >2sigma(I)
_cod_data_source_file JSSC-2015-232-96.cif
_cod_data_source_block 1
_cod_depositor_comments
;
The following automatic conversions were performed:

data item '_symmetry_cell_setting' value 'Rhombohedral' was changed
to 'rhombohedral' in accordance with the built-in table derived from
the CIF Core dictionary named 'cif_core.dic' version 2.4.5 last
updated on 2014-11-21.

Automatic conversion script
Id: cif_fix_values 8369 2020-08-20 11:38:08Z andrius 
;
_cod_original_sg_symbol_H-M R-3
_cod_original_formula_sum 'C56 H50.40 N2 O15.20 Zn3'
_cod_database_code 1561691

loop_
_symmetry_equiv_pos_as_xyz
'x, y, z'
'-y, x-y, z'
'-x+y, -x, z'
'x+2/3, y+1/3, z+1/3'
'-y+2/3, x-y+1/3, z+1/3'
'-x+y+2/3, -x+1/3, z+1/3'
'x+1/3, y+2/3, z+2/3'
'-y+1/3, x-y+2/3, z+2/3'
'-x+y+1/3, -x+2/3, z+2/3'
'-x, -y, -z'
'y, -x+y, -z'
'x-y, x, -z'
'-x+2/3, -y+1/3, -z+1/3'
'y+2/3, -x+y+1/3, -z+1/3'
'x-y+2/3, x+1/3, -z+1/3'
'-x+1/3, -y+2/3, -z+2/3'
'y+1/3, -x+y+2/3, -z+2/3'
'x-y+1/3, x+2/3, -z+2/3'

loop_
_atom_site_label
_atom_site_type_symbol
_atom_site_fract_x
_atom_site_fract_y
_atom_site_fract_z
_atom_site_U_iso_or_equiv
_atom_site_adp_type
_atom_site_occupancy
_atom_site_symmetry_multiplicity
_atom_site_calc_flag
_atom_site_refinement_flags
_atom_site_disorder_assembly
_atom_site_disorder_group
Zn1 Zn 0.3333 0.6667 0.95138(3) 0.0258(2) Uani 1 3 d S . .
Zn2 Zn 0.3333 0.6667 1.1667 0.0154(2) Uani 1 6 d S . .
O1 O 0.33926(15) 0.55163(14) 0.97585(12) 0.0279(4) Uani 1 1 d . . .
O2 O 0.26917(13) 0.54412(13) 1.09470(12) 0.0228(4) Uani 1 1 d . . .
C1 C 0.30783(18) 0.51484(18) 1.04556(17) 0.0232(5) Uani 1 1 d . . .
C2 C 0.3169(2) 0.4303(2) 1.06754(19) 0.0304(6) Uani 1 1 d . . .
C3 C 0.3820(3) 0.4128(3) 1.0274(2) 0.0415(8) Uani 1 1 d . . .
H3 H 0.4192 0.4535 0.9842 0.041(10) Uiso 1 1 calc R . .
C4 C 0.3931(3) 0.3364(3) 1.0497(3) 0.0531(11) Uani 1 1 d . . .
H4 H 0.4386 0.3256 1.0222 0.059(13) Uiso 1 1 calc R . .
C5 C 0.3383(3) 0.2754(3) 1.1119(3) 0.0543(11) Uani 1 1 d . . .
C6 C 0.2710(4) 0.2919(3) 1.1505(3) 0.0655(15) Uani 1 1 d . . .
H6 H 0.2310 0.2492 1.1915 0.11(2) Uiso 1 1 calc R . .
C7 C 0.2619(3) 0.3698(3) 1.1297(3) 0.0510(11) Uani 1 1 d . . .
H7 H 0.2179 0.3820 1.1582 0.058(13) Uiso 1 1 calc R . .
C8 C 0.3538(4) 0.1962(3) 1.1354(3) 0.0599(12) Uani 1 1 d U . .
H8 H 0.3968 0.1863 1.1030 0.065(14) Uiso 1 1 calc R . .
O3 O 0.3024(6) 0.6371(6) 0.8320(4) 0.0406(18) Uani 0.33 1 d PDU . 1
N1 N 0.2878(9) 0.5495(10) 0.7167(7) 0.079(3) Uani 0.33 1 d PDU . 1
C9 C 0.3467(9) 0.6094(12) 0.7851(8) 0.067(3) Uani 0.33 1 d PDU . 1
C10 C 0.4515(9) 0.6356(10) 0.7862(9) 0.063(3) Uani 0.33 1 d PDU . 1
C11 C 0.1847(11) 0.5285(18) 0.7171(13) 0.104(5) Uani 0.33 1 d PDU . 1
C12 C 0.3223(13) 0.5121(14) 0.6515(10) 0.086(4) Uani 0.33 1 d PDU . 1
O4A O 0.3012(19) 0.593(2) 0.7728(17) 0.106(8) Uani 0.20 1 d PU . 2

loop_
_atom_site_aniso_label
_atom_site_aniso_U_11
_atom_site_aniso_U_22
_atom_site_aniso_U_33
_atom_site_aniso_U_23
_atom_site_aniso_U_13
_atom_site_aniso_U_12
Zn1 0.0272(2) 0.0272(2) 0.0229(3) 0.000 0.000 0.01362(12)
Zn2 0.0137(2) 0.0137(2) 0.0187(4) 0.000 0.000 0.00687(12)
O1 0.0311(10) 0.0256(10) 0.0272(10) -0.0044(8) 0.0004(8) 0.0143(9)
O2 0.0195(8) 0.0187(9) 0.0294(10) -0.0056(7) -0.0016(7) 0.0091(7)
C1 0.0204(12) 0.0182(12) 0.0302(14) -0.0078(10) -0.0040(10) 0.0092(10)
C2 0.0359(15) 0.0228(13) 0.0365(16) -0.0005(11) 0.0071(12) 0.0178(12)
C3 0.049(2) 0.0369(17) 0.049(2) 0.0133(15) 0.0226(16) 0.0292(16)
C4 0.072(3) 0.049(2) 0.062(2) 0.0219(18) 0.039(2) 0.048(2)
C5 0.079(3) 0.045(2) 0.062(2) 0.0202(18) 0.037(2) 0.048(2)
C6 0.098(4) 0.053(2) 0.073(3) 0.035(2) 0.060(3) 0.059(3)
C7 0.069(3) 0.043(2) 0.060(2) 0.0176(17) 0.037(2) 0.042(2)
C8 0.088(3) 0.052(2) 0.069(3) 0.0239(19) 0.044(2) 0.056(2)
O3 0.047(5) 0.047(5) 0.021(2) -0.005(3) -0.005(3) 0.019(3)
N1 0.107(6) 0.071(5) 0.054(5) -0.009(4) -0.005(5) 0.042(4)
C9 0.077(5) 0.063(5) 0.056(5) -0.002(4) -0.002(5) 0.032(4)
C10 0.067(6) 0.060(6) 0.064(6) -0.003(5) 0.006(5) 0.034(5)
C11 0.100(8) 0.100(8) 0.075(7) -0.011(7) -0.018(7) 0.022(6)
C12 0.122(8) 0.071(6) 0.064(7) -0.010(6) 0.003(6) 0.048(6)
O4A 0.108(11) 0.095(11) 0.108(12) 0.000(8) -0.011(9) 0.046(9)

loop_
_atom_type_symbol
_atom_type_description
_atom_type_scat_dispersion_real
_atom_type_scat_dispersion_imag
_atom_type_scat_source
C C 0.0033 0.0016 'International Tables Vol C Tables 4.2.6.8 and 6.1.1.4'
H H 0.0000 0.0000 'International Tables Vol C Tables 4.2.6.8 and 6.1.1.4'
N N 0.0061 0.0033 'International Tables Vol C Tables 4.2.6.8 and 6.1.1.4'
O O 0.0106 0.0060 'International Tables Vol C Tables 4.2.6.8 and 6.1.1.4'
Zn Zn 0.2839 1.4301 'International Tables Vol C Tables 4.2.6.8 and 6.1.1.4'

loop_
_geom_angle_atom_site_label_1
_geom_angle_atom_site_label_2
_geom_angle_atom_site_label_3
_geom_angle
_geom_angle_site_symmetry_1
_geom_angle_site_symmetry_3
O1 Zn1 O1 115.87(4) 3_565 2_665
O1 Zn1 O1 115.87(4) 3_565 .
O1 Zn1 O1 115.87(4) 2_665 .
O1 Zn1 O3 95.6(3) 3_565 3_565
O1 Zn1 O3 93.7(3) 2_665 3_565
O1 Zn1 O3 115.85(19) . 3_565
O1 Zn1 O3 115.85(19) 3_565 2_665
O1 Zn1 O3 95.6(3) 2_665 2_665
O1 Zn1 O3 93.7(3) . 2_665
O3 Zn1 O3 24.2(3) 3_565 2_665
O1 Zn1 O3 93.7(3) 3_565 .
O1 Zn1 O3 115.9(2) 2_665 .
O1 Zn1 O3 95.6(3) . .
O3 Zn1 O3 24.2(3) 3_565 .
O3 Zn1 O3 24.2(3) 2_665 .
O2 Zn2 O2 88.99(8) 15_557 2_665
O2 Zn2 O2 88.99(8) 15_557 .
O2 Zn2 O2 91.02(8) 2_665 .
O2 Zn2 O2 91.01(8) 15_557 13_567
O2 Zn2 O2 88.99(8) 2_665 13_567
O2 Zn2 O2 180.00(11) . 13_567
O2 Zn2 O2 91.01(8) 15_557 14_457
O2 Zn2 O2 180.0 2_665 14_457
O2 Zn2 O2 88.99(8) . 14_457
O2 Zn2 O2 91.01(8) 13_567 14_457
O2 Zn2 O2 180.00(8) 15_557 3_565
O2 Zn2 O2 91.01(8) 2_665 3_565
O2 Zn2 O2 91.02(8) . 3_565
O2 Zn2 O2 88.98(8) 13_567 3_565
O2 Zn2 O2 88.98(8) 14_457 3_565
C1 O1 Zn1 115.61(17) . .
C1 O2 Zn2 128.37(17) . .
O2 C1 O1 124.2(2) . .
O2 C1 C2 119.2(3) . .
O1 C1 C2 116.6(2) . .
C7 C2 C3 119.3(3) . .
C7 C2 C1 120.3(3) . .
C3 C2 C1 120.4(3) . .
C4 C3 C2 120.6(3) . .
C4 C3 H3 119.7 . .
C2 C3 H3 119.7 . .
C3 C4 C5 120.4(3) . .
C3 C4 H4 119.8 . .
C5 C4 H4 119.8 . .
C4 C5 C6 118.7(3) . .
C4 C5 C8 119.0(3) . .
C6 C5 C8 122.3(3) . .
C7 C6 C5 120.7(3) . .
C7 C6 H6 119.7 . .
C5 C6 H6 119.7 . .
C6 C7 C2 120.2(3) . .
C6 C7 H7 119.9 . .
C2 C7 H7 119.9 . .
C8 C8 C5 125.9(4) 13_557 .
C8 C8 H8 117.1 13_557 .
C5 C8 H8 117.1 . .
O3 O3 O3 59.997(6) 2_665 3_565
O3 O3 C9 121.2(10) 2_665 3_565
O3 O3 C9 79.8(12) 3_565 3_565
O3 O3 C9 59.4(12) 2_665 .
O3 O3 C9 106.0(12) 3_565 .
C9 O3 C9 98.9(16) 3_565 .
O3 O3 C9 45.7(8) 2_665 2_665
O3 O3 C9 33.8(7) 3_565 2_665
C9 O3 C9 76.8(10) 3_565 2_665
C9 O3 C9 73.3(10) . 2_665
O3 O3 C10 150.5(11) 2_665 3_565
O3 O3 C10 133.1(15) 3_565 3_565
C9 O3 C10 54.3(7) 3_565 3_565
C9 O3 C10 91.5(8) . 3_565
C9 O3 C10 126.0(8) 2_665 3_565
O3 O3 Zn1 77.89(15) 2_665 .
O3 O3 Zn1 77.89(15) 3_565 .
C9 O3 Zn1 135.9(11) 3_565 .
C9 O3 Zn1 123.6(9) . .
C9 O3 Zn1 102.8(6) 2_665 .
C10 O3 Zn1 127.3(6) 3_565 .
C12 N1 C9 124.7(11) . .
C12 N1 C11 120.6(11) . .
C9 N1 C11 114.7(10) . .
C12 N1 C12 102.2(7) . 14_456
C9 N1 C12 132.2(11) . 14_456
C11 N1 C12 20.1(8) . 14_456
C12 N1 C11 13.9(11) . 15_556
C9 N1 C11 131.0(8) . 15_556
C11 N1 C11 112.6(9) . 15_556
C12 N1 C11 92.9(11) 14_456 15_556
O3 C9 O3 40.8(7) 2_665 .
O3 C9 N1 150.4(13) 2_665 .
O3 C9 N1 113.4(9) . .
O3 C9 C10 89.4(9) 2_665 .
O3 C9 C10 129.4(10) . .
N1 C9 C10 117.0(10) . .
O3 C9 O3 25.0(5) 2_665 3_565
O3 C9 O3 28.4(5) . 3_565
N1 C9 O3 125.6(11) . 3_565
C10 C9 O3 109.6(10) . 3_565
O3 C9 C9 66.6(7) 2_665 3_565
O3 C9 C9 37.3(8) . 3_565
N1 C9 C9 83.8(8) . 3_565
C10 C9 C9 146.4(13) . 3_565
O3 C9 C9 42.2(5) 3_565 3_565
O3 C9 C9 43.8(10) 2_665 2_665
O3 C9 C9 64.5(6) . 2_665
N1 C9 C9 120.1(8) . 2_665
C10 C9 C9 86.4(13) . 2_665
O3 C9 C9 36.6(5) 3_565 2_665
C9 C9 C9 60.000(6) 3_565 2_665
C11 C10 C9 100.2(17) 2_665 .
C11 C10 C12 4.9(11) 2_665 15_556
C9 C10 C12 99.5(11) . 15_556
C11 C10 O3 116.7(14) 2_665 2_665
C9 C10 O3 36.4(6) . 2_665
C12 C10 O3 118.8(10) 15_556 2_665
C12 C11 C10 165(3) 14_456 3_565
C12 C11 N1 96(3) 14_456 .
C10 C11 N1 95.7(13) 3_565 .
C12 C11 N1 37(3) 14_456 14_456
C10 C11 N1 136(2) 3_565 14_456
N1 C11 N1 85.2(13) . 14_456
C11 C12 N1 129(4) 15_556 .
C11 C12 N1 64(2) 15_556 15_556
N1 C12 N1 94.7(14) . 15_556
C11 C12 C10 10(2) 15_556 14_456
N1 C12 C10 125.0(15) . 14_456
N1 C12 C10 71.8(10) 15_556 14_456
O4A O4A O4A 60.001(14) 3_565 2_665

loop_
_geom_bond_atom_site_label_1
_geom_bond_atom_site_label_2
_geom_bond_distance
_geom_bond_site_symmetry_2
Zn1 O1 1.952(2) 3_565
Zn1 O1 1.952(2) 2_665
Zn1 O1 1.952(2) .
Zn1 O3 2.021(6) 3_565
Zn1 O3 2.021(6) 2_665
Zn1 O3 2.021(6) .
Zn2 O2 2.0844(18) 15_557
Zn2 O2 2.0844(19) 2_665
Zn2 O2 2.0844(19) .
Zn2 O2 2.0845(19) 13_567
Zn2 O2 2.0845(18) 14_457
Zn2 O2 2.0845(18) 3_565
O1 C1 1.273(4) .
O2 C1 1.250(3) .
C1 C2 1.490(4) .
C2 C7 1.386(5) .
C2 C3 1.387(4) .
C3 C4 1.384(5) .
C3 H3 0.9500 .
C4 C5 1.389(5) .
C4 H4 0.9500 .
C5 C6 1.397(5) .
C5 C8 1.474(5) .
C6 C7 1.382(5) .
C6 H6 0.9500 .
C7 H7 0.9500 .
C8 C8 1.331(8) 13_557
C8 H8 0.9500 .
O3 O3 0.848(11) 2_665
O3 O3 0.848(11) 3_565
O3 C9 1.115(16) 3_565
O3 C9 1.276(9) .
O3 C9 1.716(14) 2_665
O3 C10 1.881(14) 3_565
N1 C12 1.472(9) .
N1 C9 1.477(9) .
N1 C11 1.525(9) .
N1 C12 1.69(2) 14_456
N1 C11 1.90(3) 15_556
C9 O3 1.115(16) 2_665
C9 C10 1.527(10) .
C9 O3 1.715(14) 3_565
C9 C9 1.82(3) 3_565
C9 C9 1.82(3) 2_665
C10 C11 1.18(2) 2_665
C10 C12 1.75(2) 15_556
C10 O3 1.881(14) 2_665
C11 C12 0.59(2) 14_456
C11 C10 1.18(2) 3_565
C11 N1 1.90(3) 14_456
C12 C11 0.59(2) 15_556
C12 N1 1.69(2) 15_556
C12 C10 1.75(2) 14_456
O4A O4A 1.80(5) 3_565
O4A O4A 1.80(5) 2_665

loop_
_geom_torsion_atom_site_label_1
_geom_torsion_atom_site_label_2
_geom_torsion_atom_site_label_3
_geom_torsion_atom_site_label_4
_geom_torsion
_geom_torsion_site_symmetry_1
_geom_torsion_site_symmetry_2
_geom_torsion_site_symmetry_3
_geom_torsion_site_symmetry_4
O1 Zn1 O1 C1 -47.0(2) 3_565 . . .
O1 Zn1 O1 C1 93.70(17) 2_665 . . .
O3 Zn1 O1 C1 -157.9(4) 3_565 . . .
O3 Zn1 O1 C1 -168.2(3) 2_665 . . .
O3 Zn1 O1 C1 -144.0(3) . . . .
O2 Zn2 O2 C1 -71.5(2) 15_557 . . .
O2 Zn2 O2 C1 17.4(2) 2_665 . . .
O2 Zn2 O2 C1 -154(32) 13_567 . . .
O2 Zn2 O2 C1 -162.6(2) 14_457 . . .
O2 Zn2 O2 C1 108.5(2) 3_565 . . .
Zn2 O2 C1 O1 -74.3(3) . . . .
Zn2 O2 C1 C2 107.1(3) . . . .
Zn1 O1 C1 O2 4.8(3) . . . .
Zn1 O1 C1 C2 -176.51(19) . . . .
O2 C1 C2 C7 17.3(5) . . . .
O1 C1 C2 C7 -161.5(3) . . . .
O2 C1 C2 C3 -161.1(3) . . . .
O1 C1 C2 C3 20.1(4) . . . .
C7 C2 C3 C4 -0.8(6) . . . .
C1 C2 C3 C4 177.6(4) . . . .
C2 C3 C4 C5 0.9(7) . . . .
C3 C4 C5 C6 0.9(8) . . . .
C3 C4 C5 C8 -178.5(5) . . . .
C4 C5 C6 C7 -2.8(9) . . . .
C8 C5 C6 C7 176.6(5) . . . .
C5 C6 C7 C2 2.9(8) . . . .
C3 C2 C7 C6 -1.0(7) . . . .
C1 C2 C7 C6 -179.5(4) . . . .
C4 C5 C8 C8 173.9(7) . . . 13_557
C6 C5 C8 C8 -5.5(11) . . . 13_557
O1 Zn1 O3 O3 157.0(13) 3_565 . . 2_665
O1 Zn1 O3 O3 35.8(15) 2_665 . . 2_665
O1 Zn1 O3 O3 -86.5(13) . . . 2_665
O3 Zn1 O3 O3 61.51(4) 3_565 . . 2_665
O1 Zn1 O3 O3 95.5(13) 3_565 . . 3_565
O1 Zn1 O3 O3 -25.7(15) 2_665 . . 3_565
O1 Zn1 O3 O3 -148.0(13) . . . 3_565
O3 Zn1 O3 O3 -61.51(4) 2_665 . . 3_565
O1 Zn1 O3 C9 34.3(11) 3_565 . . 3_565
O1 Zn1 O3 C9 -86.9(12) 2_665 . . 3_565
O1 Zn1 O3 C9 150.8(11) . . . 3_565
O3 Zn1 O3 C9 -61.2(16) 3_565 . . 3_565
O3 Zn1 O3 C9 -122.7(16) 2_665 . . 3_565
O1 Zn1 O3 C9 -163.2(11) 3_565 . . .
O1 Zn1 O3 C9 75.6(11) 2_665 . . .
O1 Zn1 O3 C9 -46.8(11) . . . .
O3 Zn1 O3 C9 101.3(15) 3_565 . . .
O3 Zn1 O3 C9 39.8(15) 2_665 . . .
O1 Zn1 O3 C9 118.5(7) 3_565 . . 2_665
O1 Zn1 O3 C9 -2.7(8) 2_665 . . 2_665
O1 Zn1 O3 C9 -125.1(7) . . . 2_665
O3 Zn1 O3 C9 23.0(9) 3_565 . . 2_665
O3 Zn1 O3 C9 -38.5(9) 2_665 . . 2_665
O1 Zn1 O3 C10 -40.1(9) 3_565 . . 3_565
O1 Zn1 O3 C10 -161.3(7) 2_665 . . 3_565
O1 Zn1 O3 C10 76.3(9) . . . 3_565
O3 Zn1 O3 C10 -136(2) 3_565 . . 3_565
O3 Zn1 O3 C10 163(2) 2_665 . . 3_565
O3 O3 C9 O3 39.3(7) 3_565 . . 2_665
C9 O3 C9 O3 121.1(11) 3_565 . . 2_665
C9 O3 C9 O3 47.9(12) 2_665 . . 2_665
C10 O3 C9 O3 175.2(13) 3_565 . . 2_665
Zn1 O3 C9 O3 -46.6(13) . . . 2_665
O3 O3 C9 N1 -161.5(19) 2_665 . . .
O3 O3 C9 N1 -122.2(15) 3_565 . . .
C9 O3 C9 N1 -40.3(16) 3_565 . . .
C9 O3 C9 N1 -113.6(10) 2_665 . . .
C10 O3 C9 N1 13.7(14) 3_565 . . .
Zn1 O3 C9 N1 151.9(10) . . . .
O3 O3 C9 C10 13.3(18) 2_665 . . .
O3 O3 C9 C10 53(2) 3_565 . . .
C9 O3 C9 C10 134.4(17) 3_565 . . .
C9 O3 C9 C10 61(2) 2_665 . . .
C10 O3 C9 C10 -171.5(18) 3_565 . . .
Zn1 O3 C9 C10 -33(2) . . . .
O3 O3 C9 O3 -39.3(7) 2_665 . . 3_565
C9 O3 C9 O3 81.9(12) 3_565 . . 3_565
C9 O3 C9 O3 8.6(9) 2_665 . . 3_565
C10 O3 C9 O3 135.9(13) 3_565 . . 3_565
Zn1 O3 C9 O3 -85.9(10) . . . 3_565
O3 O3 C9 C9 -121.1(11) 2_665 . . 3_565
O3 O3 C9 C9 -81.9(12) 3_565 . . 3_565
C9 O3 C9 C9 -73.2(8) 2_665 . . 3_565
C10 O3 C9 C9 54.1(7) 3_565 . . 3_565
Zn1 O3 C9 C9 -167.8(11) . . . 3_565
O3 O3 C9 C9 -47.9(12) 2_665 . . 2_665
O3 O3 C9 C9 -8.6(9) 3_565 . . 2_665
C9 O3 C9 C9 73.2(8) 3_565 . . 2_665
C10 O3 C9 C9 127.3(8) 3_565 . . 2_665
Zn1 O3 C9 C9 -94.5(5) . . . 2_665
C12 N1 C9 O3 152(3) . . . 2_665
C11 N1 C9 O3 -27(4) . . . 2_665
C12 N1 C9 O3 -15(4) 14_456 . . 2_665
C11 N1 C9 O3 136(3) 15_556 . . 2_665
C12 N1 C9 O3 176.9(16) . . . .
C11 N1 C9 O3 -3(2) . . . .
C12 N1 C9 O3 10(2) 14_456 . . .
C11 N1 C9 O3 161.1(14) 15_556 . . .
C12 N1 C9 C10 1(3) . . . .
C11 N1 C9 C10 -178.0(17) . . . .
C12 N1 C9 C10 -165.9(14) 14_456 . . .
C11 N1 C9 C10 -14(2) 15_556 . . .
C12 N1 C9 O3 147.2(16) . . . 3_565
C11 N1 C9 O3 -32(2) . . . 3_565
C12 N1 C9 O3 -20(3) 14_456 . . 3_565
C11 N1 C9 O3 131.5(14) 15_556 . . 3_565
C12 N1 C9 C9 153.6(16) . . . 3_565
C11 N1 C9 C9 -25.7(16) . . . 3_565
C12 N1 C9 C9 -13.6(16) 14_456 . . 3_565
C11 N1 C9 C9 137.9(15) 15_556 . . 3_565
C12 N1 C9 C9 103.7(17) . . . 2_665
C11 N1 C9 C9 -75.6(19) . . . 2_665
C12 N1 C9 C9 -64(2) 14_456 . . 2_665
C11 N1 C9 C9 88.0(15) 15_556 . . 2_665
O3 C9 C10 C11 -121.7(15) 2_665 . . 2_665
O3 C9 C10 C11 -130.3(19) . . . 2_665
N1 C9 C10 C11 44(2) . . . 2_665
O3 C9 C10 C11 -106.7(14) 3_565 . . 2_665
C9 C9 C10 C11 -79.0(17) 3_565 . . 2_665
C9 C9 C10 C11 -77.9(12) 2_665 . . 2_665
O3 C9 C10 C12 -126.7(13) 2_665 . . 15_556
O3 C9 C10 C12 -135.3(18) . . . 15_556
N1 C9 C10 C12 39.3(18) . . . 15_556
O3 C9 C10 C12 -111.7(12) 3_565 . . 15_556
C9 C9 C10 C12 -83.9(15) 3_565 . . 15_556
C9 C9 C10 C12 -82.9(9) 2_665 . . 15_556
O3 C9 C10 O3 -8.6(12) . . . 2_665
N1 C9 C10 O3 166(2) . . . 2_665
O3 C9 C10 O3 15.0(6) 3_565 . . 2_665
C9 C9 C10 O3 42.7(12) 3_565 . . 2_665
C9 C9 C10 O3 43.8(10) 2_665 . . 2_665
C12 N1 C11 C12 -26(4) . . . 14_456
C9 N1 C11 C12 153(3) . . . 14_456
C11 N1 C11 C12 -13(4) 15_556 . . 14_456
C12 N1 C11 C10 162.7(19) . . . 3_565
C9 N1 C11 C10 -18(2) . . . 3_565
C12 N1 C11 C10 -171(5) 14_456 . . 3_565
C11 N1 C11 C10 175.5(12) 15_556 . . 3_565
C12 N1 C11 N1 -61.7(18) . . . 14_456
C9 N1 C11 N1 117.7(12) . . . 14_456
C12 N1 C11 N1 -35(3) 14_456 . . 14_456
C11 N1 C11 N1 -48.9(18) 15_556 . . 14_456
C9 N1 C12 C11 -121(3) . . . 15_556
C11 N1 C12 C11 58(4) . . . 15_556
C12 N1 C12 C11 49(4) 14_456 . . 15_556
C9 N1 C12 N1 -62(2) . . . 15_556
C11 N1 C12 N1 117.5(17) . . . 15_556
C12 N1 C12 N1 108.6(9) 14_456 . . 15_556
C11 N1 C12 N1 60(3) 15_556 . . 15_556
C9 N1 C12 C10 -132.8(17) . . . 14_456
C11 N1 C12 C10 47(2) . . . 14_456
C12 N1 C12 C10 37.6(19) 14_456 . . 14_456
C11 N1 C12 C10 -11(3) 15_556 . . 14_456
